data_4350786
loop_
_publ_author_name
'Rajak, Sanil'
Chair,Khaoula
'Rana, Love Karan'
'Kaur, Prabhjyot'
'Maris, Thierry'
'Duong, Adam'

_publ_section_title
;
 Amidine/Amidinate Cobalt Complexes: One-Pot Synthesis, Mechanism, and
 Photocatalytic Application for Hydrogen Production
;
_journal_name_full 'Inorganic Chemistry'
_journal_page_first 14910
_journal_page_last 14919
_journal_paper_doi 10.1021/acs.inorgchem.0c01495
_journal_volume 59
_journal_year 2020
_chemical_formula_moiety 'C30 H24 Co N14, 4(C7 H5 N), C4 H10 O, B F4'
_chemical_formula_sum 'C62 H54 B Co F4 N18 O'
_chemical_formula_weight 1212.97
_chemical_name_systematic
;
N'-[4-amino-6-(pyridin-2-yl)-1,3,5-triazin-2-yl]benzenecarboximidamide)
-(N-[4-amino-6-(pyridin-2-yl)-1,3,5-triazin-2-yl]benzenecarboximidamido)-cobalt 
diperchlorate benzonitrile ethyl acetate solvate
;
_space_group_crystal_system monoclinic
_space_group_IT_number 14
_space_group_name_Hall '-P 2ybc'
_space_group_name_H-M_alt 'P 1 21/c 1'
_atom_sites_solution_hydrogens mixed
_atom_sites_solution_primary dual
_audit_creation_date 2017-02-28
_audit_creation_method
;
Olex2 1.2
(compiled 2017.02.23 svn.r3390 for OlexSys, GUI svn.r5320)
;
_cell_angle_alpha 90
_cell_angle_beta 90.308(1)
_cell_angle_gamma 90
_cell_formula_units_Z 4
_cell_length_a 12.3280(3)
_cell_length_b 20.9629(5)
_cell_length_c 23.1256(5)
_cell_measurement_reflns_used 9473
_cell_measurement_temperature 150
_cell_measurement_theta_max 60.678
_cell_measurement_theta_min 2.475
_cell_volume 5976.3(2)
_computing_cell_refinement
;
SAINT (2013) V8.37A; Integration Software for Single Crystal Data. 
Bruker AXS Inc., Madison, WI 53719-1173.'
;
_computing_data_collection
;
APEX 2 (2013) Bruker AXS Inc., Madison, WI 53719-1173.
;
_computing_data_reduction
;
SAINT (2013) V8.37A; Integration Software for Single Crystal Data. 
Bruker AXS Inc., Madison, WI 53719-1173.'
;
_computing_molecular_graphics 'Olex2 (Dolomanov et al., 2009)'
_computing_publication_material 'Olex2 (Dolomanov et al., 2009)'
_computing_structure_refinement 'ShelXL (Sheldrick, 2015)'
_computing_structure_solution 'XT (Sheldrick, 2015)'
_diffrn_ambient_temperature 150
_diffrn_detector 'CMOS Area detector'
_diffrn_detector_area_resol_mean 10.24
_diffrn_detector_type 'Bruker Photon 100 CMOS Detector'
_diffrn_measured_fraction_theta_full 1.000
_diffrn_measured_fraction_theta_max 0.999
_diffrn_measurement_device 'k-geometry diffractometer'
_diffrn_measurement_device_type 'Bruker Venture Metaljet'
_diffrn_measurement_method '\w and \f scans'
_diffrn_radiation_collimation 'Focusing mirrors'
_diffrn_radiation_monochromator 'Helios MX Mirror Optics'
_diffrn_radiation_probe x-ray
_diffrn_radiation_type GaK\a
_diffrn_radiation_wavelength 1.34139
_diffrn_reflns_av_R_equivalents 0.0288
_diffrn_reflns_av_unetI/netI 0.0152
_diffrn_reflns_Laue_measured_fraction_full 1.000
_diffrn_reflns_Laue_measured_fraction_max 0.999
_diffrn_reflns_limit_h_max 16
_diffrn_reflns_limit_h_min -16
_diffrn_reflns_limit_k_max 27
_diffrn_reflns_limit_k_min -25
_diffrn_reflns_limit_l_max 30
_diffrn_reflns_limit_l_min -30
_diffrn_reflns_number 128409
_diffrn_reflns_point_group_measured_fraction_full 1.000
_diffrn_reflns_point_group_measured_fraction_max 0.999
_diffrn_reflns_theta_full 53.594
_diffrn_reflns_theta_max 60.727
_diffrn_reflns_theta_min 2.475
_diffrn_source 'Metal Jet'
_diffrn_source_target Ga
_diffrn_source_type 'Gallium Liquid Metal Jet Source'
_exptl_absorpt_coefficient_mu 1.955
_exptl_absorpt_correction_T_max 0.7519
_exptl_absorpt_correction_T_min 0.6815
_exptl_absorpt_correction_type multi-scan
_exptl_absorpt_process_details
;
SADABS-2016/2 (Bruker,2016/2) was used for absorption correction. 
wR2(int) was 0.0917 before and 0.0468 after correction. 
The Ratio of minimum to maximum transmission is 0.9064. 
The \l/2 correction factor is Not present.'
;
_exptl_crystal_colour 'clear light orange'
_exptl_crystal_colour_lustre clear
_exptl_crystal_colour_modifier light
_exptl_crystal_colour_primary orange
_exptl_crystal_density_diffrn 1.348
_exptl_crystal_description Blcok
_exptl_crystal_F_000 2512
_exptl_crystal_recrystallization_method 'crystallized from EtOAc/Cyanobenzene'
_exptl_crystal_size_max 0.24
_exptl_crystal_size_mid 0.13
_exptl_crystal_size_min 0.12
_refine_diff_density_max 0.367
_refine_diff_density_min -0.526
_refine_diff_density_rms 0.071
_refine_ls_extinction_coef 0.00367(10)
_refine_ls_extinction_expression Fc^*^=kFc[1+0.001xFc^2^\l^3^/sin(2\q)]^-1/4^
_refine_ls_extinction_method 'SHELXL-2016/6 (Sheldrick 2016)'
_refine_ls_goodness_of_fit_ref 1.052
_refine_ls_hydrogen_treatment mixed
_refine_ls_matrix_type full
_refine_ls_number_parameters 830
_refine_ls_number_reflns 13741
_refine_ls_number_restraints 0
_refine_ls_restrained_S_all 1.052
_refine_ls_R_factor_all 0.0356
_refine_ls_R_factor_gt 0.0330
_refine_ls_shift/su_max 0.001
_refine_ls_shift/su_mean 0.000
_refine_ls_structure_factor_coef Fsqd
_refine_ls_weighting_details 'w=1/[\s^2^(Fo^2^)+(0.0524P)^2^+1.6383P] where P=(Fo^2^+2Fc^2^)/3'
_refine_ls_weighting_scheme calc
_refine_ls_wR_factor_gt 0.0864
_refine_ls_wR_factor_ref 0.0886
_reflns_Friedel_coverage 0.000
_reflns_Friedel_fraction_full .
_reflns_Friedel_fraction_max .
_reflns_number_gt 12869
_reflns_number_total 13741
_reflns_threshold_expression 'I > 2\s(I)'
_cod_data_source_file ada122b.cif
_cod_data_source_block ada122b
_cod_database_code 4350786

loop_
_space_group_symop_id
_space_group_symop_operation_xyz
1 'x, y, z'
2 '-x, y+1/2, -z+1/2'
3 '-x, -y, -z'
4 'x, -y-1/2, z-1/2'

loop_
_atom_site_label
_atom_site_type_symbol
_atom_site_fract_x
_atom_site_fract_y
_atom_site_fract_z
_atom_site_U_iso_or_equiv
_atom_site_adp_type
_atom_site_occupancy
_atom_site_site_symmetry_order
_atom_site_calc_flag
_atom_site_refinement_flags_posn
_atom_site_refinement_flags_adp
_atom_site_refinement_flags_occupancy
_atom_site_disorder_assembly
_atom_site_disorder_group
Co1 Co 0.91535(2) 0.69432(2) 0.42746(2) 0.01407(5) Uani 1 1 d . . . . .
N1 N 1.01206(7) 0.62013(4) 0.42272(4) 0.01696(17) Uani 1 1 d . . . . .
N2 N 0.93636(8) 0.69726(4) 0.34619(4) 0.01628(18) Uani 1 1 d . . . . .
N3 N 0.92832(8) 0.74073(4) 0.25190(4) 0.01920(18) Uani 1 1 d . . . . .
N4 N 1.02143(8) 0.64141(4) 0.26946(4) 0.01964(18) Uani 1 1 d . . . . .
N5 N 1.00242(9) 0.68250(5) 0.17794(4) 0.0251(2) Uani 1 1 d . . . . .
N6 N 0.84536(8) 0.79539(4) 0.32419(4) 0.01921(18) Uani 1 1 d . . . . .
N7 N 0.82186(8) 0.76472(4) 0.42259(4) 0.01807(18) Uani 1 1 d . . . . .
N8 N 0.78968(7) 0.63586(4) 0.42477(4) 0.01746(18) Uani 1 1 d . . . . .
N9 N 0.89434(7) 0.68763(4) 0.50861(4) 0.01562(17) Uani 1 1 d . . . . .
N10 N 0.92562(8) 0.70918(5) 0.60739(4) 0.02018(19) Uani 1 1 d . . . . .
N11 N 0.79035(7) 0.63283(4) 0.57923(4) 0.01790(18) Uani 1 1 d . . . . .
N12 N 1.02921(8) 0.76143(5) 0.54199(4) 0.02136(19) Uani 1 1 d . . . . .
N13 N 0.82718(9) 0.65476(5) 0.67496(4) 0.0238(2) Uani 1 1 d . . . . .
N14 N 1.03448(8) 0.74905(4) 0.43951(4) 0.01827(18) Uani 1 1 d . . . . .
C1 C 1.05043(9) 0.58440(5) 0.46616(5) 0.0203(2) Uani 1 1 d . . . . .
H1 H 1.029395 0.594081 0.504638 0.024 Uiso 1 1 calc R . . . .
C2 C 1.12007(10) 0.53363(6) 0.45654(5) 0.0237(2) Uani 1 1 d . . . . .
H2 H 1.145645 0.508699 0.488097 0.028 Uiso 1 1 calc R . . . .
C3 C 1.15212(10) 0.51946(6) 0.40082(5) 0.0244(2) Uani 1 1 d . . . . .
H3 H 1.200531 0.485131 0.393649 0.029 Uiso 1 1 calc R . . . .
C4 C 1.11229(10) 0.55629(5) 0.35544(5) 0.0225(2) Uani 1 1 d . . . . .
H4 H 1.132794 0.547660 0.316685 0.027 Uiso 1 1 calc R . . . .
C5 C 1.04202(9) 0.60587(5) 0.36806(5) 0.0180(2) Uani 1 1 d . . . . .
C6 C 0.99805(9) 0.64986(5) 0.32391(4) 0.0172(2) Uani 1 1 d . . . . .
C7 C 0.90383(9) 0.74425(5) 0.30848(4) 0.0167(2) Uani 1 1 d . . . . .
C8 C 0.98299(9) 0.68892(5) 0.23380(5) 0.0189(2) Uani 1 1 d . . . . .
C9 C 0.80373(9) 0.80170(5) 0.37768(5) 0.0172(2) Uani 1 1 d . . . . .
C10 C 0.72440(9) 0.85531(5) 0.38403(5) 0.0196(2) Uani 1 1 d . . . . .
C11 C 0.70135(11) 0.88190(6) 0.43802(5) 0.0263(2) Uani 1 1 d . . . . .
H11 H 0.741226 0.868853 0.471234 0.032 Uiso 1 1 calc R . . . .
C12 C 0.62002(13) 0.92745(6) 0.44305(6) 0.0364(3) Uani 1 1 d . . . . .
H12 H 0.604035 0.945099 0.479865 0.044 Uiso 1 1 calc R . . . .
C13 C 0.56234(12) 0.94723(7) 0.39505(7) 0.0406(4) Uani 1 1 d . . . . .
H13 H 0.505930 0.977766 0.399020 0.049 Uiso 1 1 calc R . . . .
C14 C 0.58653(11) 0.92265(7) 0.34114(6) 0.0345(3) Uani 1 1 d . . . . .
H14A H 0.547661 0.936864 0.307977 0.041 Uiso 1 1 calc R . . . .
C15 C 0.66781(10) 0.87712(6) 0.33554(5) 0.0254(2) Uani 1 1 d . . . . .
H15 H 0.684919 0.860733 0.298387 0.031 Uiso 1 1 calc R . . . .
C16 C 0.73683(10) 0.61365(6) 0.37814(5) 0.0236(2) Uani 1 1 d . . . . .
H16 H 0.760094 0.626500 0.340819 0.028 Uiso 1 1 calc R . . . .
C17 C 0.64916(11) 0.57246(6) 0.38272(5) 0.0287(3) Uani 1 1 d . . . . .
H17 H 0.613181 0.557399 0.348953 0.034 Uiso 1 1 calc R . . . .
C18 C 0.61465(10) 0.55355(6) 0.43689(5) 0.0285(3) Uani 1 1 d . . . . .
H18 H 0.554867 0.525299 0.440755 0.034 Uiso 1 1 calc R . . . .
C19 C 0.66870(9) 0.57646(6) 0.48571(5) 0.0229(2) Uani 1 1 d . . . . .
H19 H 0.646775 0.564280 0.523451 0.027 Uiso 1 1 calc R . . . .
C20 C 0.75513(9) 0.61741(5) 0.47762(4) 0.0175(2) Uani 1 1 d . . . . .
C21 C 0.81611(8) 0.64688(5) 0.52600(4) 0.01606(19) Uani 1 1 d . . . . .
C22 C 0.84885(9) 0.66632(5) 0.61978(4) 0.0181(2) Uani 1 1 d . . . . .
C23 C 0.94986(9) 0.71941(5) 0.55137(4) 0.0170(2) Uani 1 1 d . . . . .
C24 C 1.06657(9) 0.77423(5) 0.48857(5) 0.0190(2) Uani 1 1 d . . . . .
C25 C 1.15582(10) 0.82247(6) 0.48746(5) 0.0250(2) Uani 1 1 d . . . . .
C26 C 1.23568(11) 0.82125(8) 0.53018(6) 0.0356(3) Uani 1 1 d . . . . .
H26 H 1.232988 0.790238 0.560092 0.043 Uiso 1 1 calc R . . . .
C27 C 1.31960(13) 0.86571(9) 0.52891(7) 0.0500(4) Uani 1 1 d . . . . .
H27 H 1.375357 0.864302 0.557394 0.060 Uiso 1 1 calc R . . . .
C28 C 1.32190(15) 0.91189(9) 0.48625(8) 0.0539(5) Uani 1 1 d . . . . .
H28 H 1.379015 0.942307 0.485790 0.065 Uiso 1 1 calc R . . . .
C29 C 1.24178(15) 0.91417(7) 0.44427(7) 0.0482(4) Uani 1 1 d . . . . .
H29 H 1.243491 0.946278 0.415301 0.058 Uiso 1 1 calc R . . . .
C30 C 1.15852(13) 0.86927(6) 0.44455(6) 0.0341(3) Uani 1 1 d . . . . .
H30 H 1.103634 0.870491 0.415576 0.041 Uiso 1 1 calc R . . . .
N16 N 0.66769(11) 0.76644(6) 0.54300(6) 0.0421(3) Uani 1 1 d . . . . .
C42 C 0.59151(12) 0.75029(7) 0.51848(6) 0.0357(3) Uani 1 1 d . . . . .
C43 C 0.49891(12) 0.72876(7) 0.48561(7) 0.0397(3) Uani 1 1 d . . . . .
C44 C 0.46746(13) 0.76157(9) 0.43621(8) 0.0483(4) Uani 1 1 d . . . . .
H44 H 0.505219 0.798895 0.424592 0.058 Uiso 1 1 calc R . . . .
C45 C 0.38034(15) 0.73925(13) 0.40402(10) 0.0668(6) Uani 1 1 d . . . . .
H45 H 0.358213 0.761357 0.370086 0.080 Uiso 1 1 calc R . . . .
C46 C 0.32565(18) 0.68518(14) 0.42096(15) 0.0838(9) Uani 1 1 d . . . . .
H46 H 0.266154 0.669945 0.398631 0.101 Uiso 1 1 calc R . . . .
C47 C 0.3571(2) 0.65330(13) 0.47011(17) 0.0937(10) Uani 1 1 d . . . . .
H47 H 0.318660 0.616114 0.481504 0.112 Uiso 1 1 calc R . . . .
C48 C 0.44348(17) 0.67423(10) 0.50332(12) 0.0665(6) Uani 1 1 d . . . . .
H48 H 0.464606 0.652036 0.537377 0.080 Uiso 1 1 calc R . . . .
N17 N 0.11959(13) 0.53269(8) 0.60055(6) 0.0526(4) Uani 1 1 d . . . . .
C49 C 0.17118(13) 0.57423(8) 0.61735(6) 0.0393(3) Uani 1 1 d . . . . .
C50 C 0.23888(12) 0.62593(7) 0.63775(6) 0.0353(3) Uani 1 1 d . . . . .
C51 C 0.19284(14) 0.68433(8) 0.65229(7) 0.0417(3) Uani 1 1 d . . . . .
H51 H 0.116874 0.690842 0.648476 0.050 Uiso 1 1 calc R . . . .
C52 C 0.25915(16) 0.73271(8) 0.67234(8) 0.0493(4) Uani 1 1 d . . . . .
H52 H 0.228685 0.772778 0.682500 0.059 Uiso 1 1 calc R . . . .
C53 C 0.36945(16) 0.72307(9) 0.67767(9) 0.0551(4) Uani 1 1 d . . . . .
H53 H 0.414559 0.756760 0.691104 0.066 Uiso 1 1 calc R . . . .
C54 C 0.41504(15) 0.66478(10) 0.66364(10) 0.0578(5) Uani 1 1 d . . . . .
H54 H 0.490968 0.658400 0.667811 0.069 Uiso 1 1 calc R . . . .
C55 C 0.34961(13) 0.61576(8) 0.64348(8) 0.0459(4) Uani 1 1 d . . . . .
H55 H 0.380243 0.575632 0.633695 0.055 Uiso 1 1 calc R . . . .
N18 N 0.37447(16) 0.43135(8) 0.90967(7) 0.0623(4) Uani 1 1 d . . . . .
C56 C 0.38380(14) 0.39957(8) 0.86978(7) 0.0439(4) Uani 1 1 d . . . . .
C57 C 0.39657(11) 0.36132(7) 0.81866(6) 0.0335(3) Uani 1 1 d . . . . .
C58 C 0.33316(12) 0.30679(7) 0.81119(7) 0.0352(3) Uani 1 1 d . . . . .
H58 H 0.282388 0.294442 0.839852 0.042 Uiso 1 1 calc R . . . .
C59 C 0.34533(12) 0.27104(8) 0.76153(7) 0.0390(3) Uani 1 1 d . . . . .
H59 H 0.302115 0.234023 0.755847 0.047 Uiso 1 1 calc R . . . .
C60 C 0.41995(13) 0.28863(9) 0.71989(7) 0.0424(3) Uani 1 1 d . . . . .
H60 H 0.427781 0.263505 0.685977 0.051 Uiso 1 1 calc R . . . .
C61 C 0.48307(13) 0.34252(8) 0.72741(7) 0.0437(4) Uani 1 1 d . . . . .
H61 H 0.534346 0.354262 0.698793 0.052 Uiso 1 1 calc R . . . .
C62 C 0.47156(12) 0.37924(7) 0.77648(7) 0.0397(3) Uani 1 1 d . . . . .
H62 H 0.514364 0.416516 0.781617 0.048 Uiso 1 1 calc R . . . .
N15 N 1.16034(11) 0.76669(7) 0.31822(6) 0.0414(3) Uani 1 1 d . . . . .
C35 C 1.16135(11) 0.81941(8) 0.30444(6) 0.0346(3) Uani 1 1 d . . . . .
C36 C 1.16263(11) 0.88615(7) 0.28967(6) 0.0330(3) Uani 1 1 d . . . . .
C37 C 1.06514(13) 0.91937(9) 0.28448(7) 0.0457(4) Uani 1 1 d . . . . .
H37 H 0.997725 0.897959 0.288663 0.055 Uiso 1 1 calc R . . . .
C38 C 1.06845(16) 0.98447(10) 0.27305(8) 0.0556(5) Uani 1 1 d . . . . .
H38 H 1.002825 1.008001 0.269921 0.067 Uiso 1 1 calc R . . . .
C39 C 1.16662(17) 1.01499(9) 0.26624(7) 0.0525(4) Uani 1 1 d . . . . .
H39 H 1.168008 1.059506 0.258571 0.063 Uiso 1 1 calc R . . . .
C40 C 1.26260(15) 0.98177(8) 0.27042(7) 0.0468(4) Uani 1 1 d . . . . .
H40 H 1.329634 1.003210 0.264880 0.056 Uiso 1 1 calc R . . . .
C41 C 1.26158(13) 0.91715(8) 0.28268(7) 0.0397(3) Uani 1 1 d . . . . .
H41 H 1.327700 0.894186 0.286299 0.048 Uiso 1 1 calc R . . . .
O1 O 1.08206(8) 0.56560(5) 0.12392(4) 0.0341(2) Uani 1 1 d . . . . .
C31 C 1.24129(14) 0.56784(9) 0.18280(8) 0.0511(4) Uani 1 1 d . . . . .
H31A H 1.270728 0.606463 0.164893 0.077 Uiso 1 1 calc GR . . . .
H31B H 1.301015 0.541448 0.197457 0.077 Uiso 1 1 calc GR . . . .
H31C H 1.193774 0.579765 0.214875 0.077 Uiso 1 1 calc GR . . . .
C32 C 1.17749(13) 0.53084(8) 0.13866(8) 0.0461(4) Uani 1 1 d . . . . .
H32A H 1.221997 0.523983 0.103699 0.055 Uiso 1 1 calc R . . . .
H32B H 1.157521 0.488620 0.154564 0.055 Uiso 1 1 calc R . . . .
C33 C 1.02375(15) 0.53770(8) 0.07724(7) 0.0462(4) Uani 1 1 d . . . . .
H33A H 1.005487 0.492904 0.086612 0.055 Uiso 1 1 calc R . . . .
H33B H 1.069015 0.537863 0.042007 0.055 Uiso 1 1 calc R . . . .
C34 C 0.92228(16) 0.57481(9) 0.06666(8) 0.0547(4) Uani 1 1 d . . . . .
H34A H 0.881453 0.555365 0.034737 0.082 Uiso 1 1 calc GR . . . .
H34B H 0.940874 0.618877 0.056608 0.082 Uiso 1 1 calc GR . . . .
H34C H 0.877868 0.574567 0.101676 0.082 Uiso 1 1 calc GR . . . .
H13A H 0.7801(13) 0.6283(8) 0.6830(7) 0.028(4) Uiso 1 1 d . . . . .
H5A H 1.0302(13) 0.6492(8) 0.1651(7) 0.030(4) Uiso 1 1 d . . . . .
H13B H 0.8567(14) 0.6768(8) 0.6991(8) 0.031(4) Uiso 1 1 d . . . . .
H5B H 0.9825(13) 0.7124(9) 0.1557(8) 0.033(4) Uiso 1 1 d . . . . .
H7 H 0.7868(14) 0.7737(8) 0.4511(8) 0.033(4) Uiso 1 1 d . . . . .
B1 B 0.59844(12) 0.51404(8) 0.67517(7) 0.0340(3) Uani 1 1 d . . . . .
F1A F 0.6352(5) 0.45064(19) 0.6695(3) 0.0610(13) Uani 0.63(2) 1 d . . P A 1
F2 F 0.50473(7) 0.51379(4) 0.70842(3) 0.03775(19) Uani 1 1 d . . . B 1
F3A F 0.6824(4) 0.5490(2) 0.6978(2) 0.0391(9) Uani 0.63(2) 1 d . . P A 1
F4 F 0.57392(7) 0.53379(5) 0.61929(4) 0.0482(2) Uani 1 1 d . . . C 1
F1B F 0.6511(11) 0.4616(9) 0.6832(8) 0.087(3) Uani 0.37(2) 1 d . . P A 2
F3B F 0.6534(16) 0.5693(11) 0.7006(4) 0.074(4) Uani 0.37(2) 1 d . . P A 2
H14 H 1.0723(12) 0.7615(7) 0.4093(7) 0.026(4) Uiso 1 1 d . . . . .

loop_
_atom_site_aniso_label
_atom_site_aniso_U_11
_atom_site_aniso_U_22
_atom_site_aniso_U_33
_atom_site_aniso_U_23
_atom_site_aniso_U_13
_atom_site_aniso_U_12
Co1 0.01826(8) 0.01365(8) 0.01028(8) 0.00074(5) -0.00125(5) 0.00066(5)
N1 0.0198(4) 0.0159(4) 0.0152(4) 0.0012(3) -0.0013(3) 0.0010(3)
N2 0.0210(4) 0.0158(4) 0.0121(4) 0.0002(3) -0.0010(3) 0.0019(3)
N3 0.0255(5) 0.0197(4) 0.0124(4) 0.0017(3) -0.0007(3) 0.0045(4)
N4 0.0271(5) 0.0173(4) 0.0145(4) 0.0006(3) -0.0004(3) 0.0041(4)
N5 0.0388(6) 0.0237(5) 0.0128(4) 0.0009(4) 0.0012(4) 0.0115(4)
N6 0.0249(5) 0.0180(4) 0.0148(4) 0.0009(3) -0.0003(3) 0.0047(4)
N7 0.0229(4) 0.0190(4) 0.0124(4) -0.0011(3) 0.0021(3) 0.0019(3)
N8 0.0209(4) 0.0164(4) 0.0150(4) 0.0000(3) -0.0029(3) 0.0007(3)
N9 0.0189(4) 0.0156(4) 0.0123(4) 0.0006(3) -0.0009(3) -0.0011(3)
N10 0.0247(5) 0.0225(5) 0.0133(4) -0.0012(3) -0.0005(3) -0.0062(4)
N11 0.0219(4) 0.0176(4) 0.0142(4) 0.0001(3) -0.0010(3) -0.0032(3)
N12 0.0256(5) 0.0229(5) 0.0156(4) -0.0012(4) 0.0003(3) -0.0077(4)
N13 0.0309(5) 0.0272(5) 0.0134(4) -0.0012(4) 0.0012(4) -0.0116(4)
N14 0.0226(4) 0.0177(4) 0.0145(4) 0.0019(3) 0.0023(3) -0.0019(3)
C1 0.0238(5) 0.0212(5) 0.0159(5) 0.0039(4) -0.0017(4) 0.0014(4)
C2 0.0266(6) 0.0216(5) 0.0229(5) 0.0073(4) -0.0026(4) 0.0038(4)
C3 0.0263(6) 0.0195(5) 0.0274(6) 0.0047(4) 0.0020(4) 0.0061(4)
C4 0.0280(6) 0.0202(5) 0.0193(5) 0.0014(4) 0.0026(4) 0.0045(4)
C5 0.0218(5) 0.0168(5) 0.0153(5) 0.0016(4) -0.0007(4) 0.0008(4)
C6 0.0204(5) 0.0157(5) 0.0154(5) 0.0001(4) -0.0004(4) 0.0009(4)
C7 0.0199(5) 0.0166(5) 0.0135(5) 0.0009(4) -0.0026(4) 0.0010(4)
C8 0.0226(5) 0.0200(5) 0.0141(5) 0.0005(4) -0.0007(4) 0.0014(4)
C9 0.0195(5) 0.0149(5) 0.0171(5) -0.0002(4) -0.0017(4) 0.0003(4)
C10 0.0220(5) 0.0159(5) 0.0210(5) 0.0010(4) 0.0030(4) 0.0011(4)
C11 0.0370(6) 0.0189(5) 0.0230(6) 0.0003(4) 0.0050(5) 0.0031(5)
C12 0.0508(8) 0.0233(6) 0.0353(7) 0.0014(5) 0.0201(6) 0.0100(6)
C13 0.0403(8) 0.0301(7) 0.0515(9) 0.0117(6) 0.0192(7) 0.0174(6)
C14 0.0306(6) 0.0325(7) 0.0404(7) 0.0123(6) 0.0024(5) 0.0106(5)
C15 0.0273(6) 0.0245(6) 0.0245(6) 0.0036(5) 0.0009(4) 0.0062(5)
C16 0.0291(6) 0.0259(6) 0.0158(5) -0.0014(4) -0.0049(4) -0.0028(5)
C17 0.0320(6) 0.0316(6) 0.0226(6) -0.0039(5) -0.0092(5) -0.0070(5)
C18 0.0284(6) 0.0303(6) 0.0267(6) -0.0015(5) -0.0047(5) -0.0104(5)
C19 0.0249(5) 0.0241(6) 0.0197(5) 0.0002(4) -0.0019(4) -0.0050(4)
C20 0.0204(5) 0.0164(5) 0.0155(5) -0.0002(4) -0.0024(4) 0.0005(4)
C21 0.0183(5) 0.0150(5) 0.0149(5) -0.0001(4) -0.0013(4) 0.0008(4)
C22 0.0215(5) 0.0183(5) 0.0144(5) -0.0007(4) 0.0001(4) -0.0012(4)
C23 0.0208(5) 0.0167(5) 0.0137(5) -0.0006(4) -0.0009(4) -0.0011(4)
C24 0.0212(5) 0.0177(5) 0.0181(5) 0.0007(4) 0.0004(4) -0.0019(4)
C25 0.0299(6) 0.0244(6) 0.0209(5) -0.0050(4) 0.0074(4) -0.0085(5)
C26 0.0320(7) 0.0455(8) 0.0293(7) -0.0061(6) 0.0027(5) -0.0164(6)
C27 0.0371(8) 0.0687(11) 0.0443(9) -0.0223(8) 0.0089(6) -0.0277(8)
C28 0.0571(10) 0.0519(10) 0.0531(10) -0.0270(8) 0.0315(8) -0.0379(8)
C29 0.0710(11) 0.0316(7) 0.0422(8) -0.0081(6) 0.0273(8) -0.0244(7)
C30 0.0497(8) 0.0253(6) 0.0274(6) -0.0030(5) 0.0118(6) -0.0113(6)
N16 0.0483(7) 0.0400(7) 0.0382(7) 0.0015(5) 0.0005(6) 0.0074(6)
C42 0.0415(8) 0.0312(7) 0.0345(7) 0.0024(6) 0.0094(6) 0.0063(6)
C43 0.0346(7) 0.0363(8) 0.0484(8) -0.0082(6) 0.0104(6) 0.0021(6)
C44 0.0368(8) 0.0589(10) 0.0494(9) -0.0069(8) 0.0024(7) -0.0014(7)
C45 0.0389(9) 0.0953(17) 0.0661(13) -0.0209(12) -0.0057(8) 0.0047(10)
C46 0.0398(10) 0.0888(18) 0.123(2) -0.0444(17) -0.0073(12) -0.0074(11)
C47 0.0517(12) 0.0605(14) 0.169(3) -0.0100(17) 0.0045(16) -0.0207(11)
C48 0.0516(11) 0.0501(11) 0.0980(17) 0.0058(11) 0.0124(11) -0.0067(9)
N17 0.0548(8) 0.0666(10) 0.0363(7) -0.0003(7) -0.0102(6) -0.0191(7)
C49 0.0406(8) 0.0519(9) 0.0254(6) 0.0048(6) -0.0062(6) -0.0063(7)
C50 0.0382(7) 0.0413(8) 0.0263(6) 0.0045(6) -0.0071(5) -0.0041(6)
C51 0.0406(8) 0.0467(9) 0.0376(8) 0.0088(6) -0.0079(6) 0.0040(6)
C52 0.0626(11) 0.0364(8) 0.0489(9) 0.0038(7) -0.0079(8) 0.0037(7)
C53 0.0580(10) 0.0439(9) 0.0633(11) -0.0036(8) -0.0156(9) -0.0136(8)
C54 0.0384(9) 0.0560(11) 0.0789(13) -0.0077(10) -0.0133(8) -0.0035(8)
C55 0.0395(8) 0.0430(9) 0.0552(10) -0.0048(7) -0.0071(7) 0.0002(7)
N18 0.0848(12) 0.0450(8) 0.0572(9) -0.0118(7) 0.0047(8) -0.0235(8)
C56 0.0512(9) 0.0326(7) 0.0479(9) -0.0001(7) -0.0037(7) -0.0134(7)
C57 0.0343(7) 0.0295(7) 0.0366(7) 0.0041(5) -0.0072(5) -0.0038(5)
C58 0.0341(7) 0.0374(8) 0.0341(7) 0.0013(6) -0.0013(6) -0.0095(5)
C59 0.0363(7) 0.0424(8) 0.0382(7) -0.0036(6) -0.0050(6) -0.0097(6)
C60 0.0432(8) 0.0511(9) 0.0328(7) 0.0010(7) -0.0017(6) 0.0010(7)
C61 0.0386(8) 0.0498(9) 0.0428(8) 0.0169(7) 0.0058(6) 0.0013(7)
C62 0.0341(7) 0.0321(7) 0.0528(9) 0.0135(6) -0.0040(6) -0.0059(6)
N15 0.0434(7) 0.0447(8) 0.0361(6) -0.0001(6) 0.0033(5) -0.0129(6)
C35 0.0316(7) 0.0453(8) 0.0267(6) -0.0023(6) 0.0013(5) -0.0083(6)
C36 0.0365(7) 0.0405(7) 0.0219(6) -0.0008(5) 0.0022(5) -0.0030(6)
C37 0.0379(8) 0.0622(11) 0.0372(8) 0.0066(7) 0.0022(6) 0.0025(7)
C38 0.0567(10) 0.0618(11) 0.0484(10) 0.0107(8) 0.0052(8) 0.0205(9)
C39 0.0740(12) 0.0420(9) 0.0415(9) 0.0057(7) 0.0129(8) 0.0063(8)
C40 0.0552(9) 0.0416(9) 0.0436(8) -0.0014(7) 0.0115(7) -0.0095(7)
C41 0.0384(7) 0.0408(8) 0.0401(8) -0.0021(6) 0.0053(6) -0.0035(6)
O1 0.0381(5) 0.0306(5) 0.0337(5) -0.0076(4) 0.0045(4) 0.0055(4)
C31 0.0394(8) 0.0561(10) 0.0578(10) -0.0013(8) -0.0007(7) 0.0128(7)
C32 0.0396(8) 0.0361(8) 0.0625(10) -0.0063(7) 0.0103(7) 0.0108(6)
C33 0.0608(10) 0.0398(8) 0.0382(8) -0.0127(7) 0.0020(7) -0.0044(7)
C34 0.0618(11) 0.0508(10) 0.0512(10) -0.0046(8) -0.0172(8) -0.0076(8)
B1 0.0268(7) 0.0443(9) 0.0309(7) 0.0021(6) -0.0003(6) -0.0138(6)
F1A 0.0543(19) 0.0327(16) 0.096(3) -0.0096(17) 0.0270(18) -0.0079(13)
F2 0.0336(4) 0.0459(5) 0.0338(4) 0.0012(4) 0.0060(3) -0.0084(3)
F3A 0.0381(13) 0.0484(16) 0.0307(12) 0.0028(10) -0.0051(9) -0.0237(11)
F4 0.0405(5) 0.0780(7) 0.0261(4) 0.0013(4) -0.0016(3) -0.0176(5)
F1B 0.052(4) 0.115(7) 0.092(6) 0.046(5) 0.021(4) 0.041(4)
F3B 0.075(6) 0.110(8) 0.0373(19) -0.016(4) 0.010(3) -0.074(6)

loop_
_atom_type_symbol
_atom_type_description
_atom_type_scat_dispersion_real
_atom_type_scat_dispersion_imag
_atom_type_scat_source
C C 0.0140 0.0070 'International Tables Vol C Tables 4.2.6.8 and 6.1.1.4'
H H 0.0000 0.0000 'International Tables Vol C Tables 4.2.6.8 and 6.1.1.4'
B B 0.0070 0.0030 'International Tables Vol C Tables 4.2.6.8 and 6.1.1.4'
Co Co -0.6630 2.9050 'International Tables Vol C Tables 4.2.6.8 and 6.1.1.4'
F F 0.0580 0.0400 'International Tables Vol C Tables 4.2.6.8 and 6.1.1.4'
N N 0.0250 0.0140 'International Tables Vol C Tables 4.2.6.8 and 6.1.1.4'
O O 0.0390 0.0250 'International Tables Vol C Tables 4.2.6.8 and 6.1.1.4'

loop_
_geom_angle_atom_site_label_1
_geom_angle_atom_site_label_2
_geom_angle_atom_site_label_3
_geom_angle
_geom_angle_site_symmetry_1
_geom_angle_site_symmetry_3
N1 Co1 N8 89.04(4) . .
N2 Co1 N1 83.36(4) . .
N2 Co1 N8 95.74(4) . .
N2 Co1 N9 177.63(4) . .
N7 Co1 N1 173.34(4) . .
N7 Co1 N2 90.12(4) . .
N7 Co1 N8 90.27(4) . .
N7 Co1 N9 91.74(4) . .
N7 Co1 N14 90.46(4) . .
N9 Co1 N1 94.74(4) . .
N9 Co1 N8 82.79(4) . .
N14 Co1 N1 91.00(4) . .
N14 Co1 N2 90.93(4) . .
N14 Co1 N8 173.29(4) . .
N14 Co1 N9 90.52(4) . .
C1 N1 Co1 127.89(8) . .
C1 N1 C5 118.76(9) . .
C5 N1 Co1 113.35(7) . .
C6 N2 Co1 115.61(7) . .
C6 N2 C7 116.54(9) . .
C7 N2 Co1 127.62(7) . .
C8 N3 C7 117.50(9) . .
C6 N4 C8 113.76(9) . .
C8 N5 H5A 120.7(11) . .
C8 N5 H5B 117.7(12) . .
H5A N5 H5B 121.6(16) . .
C7 N6 C9 122.28(9) . .
Co1 N7 H7 117.6(12) . .
C9 N7 Co1 127.84(8) . .
C9 N7 H7 114.5(12) . .
C16 N8 Co1 128.20(8) . .
C16 N8 C20 118.27(10) . .
C20 N8 Co1 113.53(7) . .
C21 N9 Co1 116.21(7) . .
C21 N9 C23 116.52(9) . .
C23 N9 Co1 127.27(7) . .
C22 N10 C23 118.26(9) . .
C21 N11 C22 113.51(9) . .
C23 N12 C24 122.31(9) . .
C22 N13 H13A 119.1(11) . .
C22 N13 H13B 117.8(12) . .
H13A N13 H13B 122.8(16) . .
Co1 N14 H14 118.6(10) . .
C24 N14 Co1 127.23(8) . .
C24 N14 H14 114.1(10) . .
N1 C1 H1 119.1 . .
N1 C1 C2 121.75(10) . .
C2 C1 H1 119.1 . .
C1 C2 H2 120.2 . .
C3 C2 C1 119.68(10) . .
C3 C2 H2 120.2 . .
C2 C3 H3 120.6 . .
C2 C3 C4 118.86(11) . .
C4 C3 H3 120.6 . .
C3 C4 H4 120.8 . .
C5 C4 C3 118.46(10) . .
C5 C4 H4 120.8 . .
N1 C5 C4 122.48(10) . .
N1 C5 C6 114.02(9) . .
C4 C5 C6 123.41(10) . .
N2 C6 C5 113.56(9) . .
N4 C6 N2 126.42(10) . .
N4 C6 C5 120.00(10) . .
N3 C7 N2 120.75(9) . .
N6 C7 N2 123.77(9) . .
N6 C7 N3 115.48(9) . .
N3 C8 N4 124.69(10) . .
N5 C8 N3 118.67(10) . .
N5 C8 N4 116.64(10) . .
N6 C9 C10 114.56(9) . .
N7 C9 N6 127.10(10) . .
N7 C9 C10 118.27(10) . .
C11 C10 C9 121.53(10) . .
C15 C10 C9 119.42(10) . .
C15 C10 C11 118.97(11) . .
C10 C11 H11 120.0 . .
C12 C11 C10 119.93(12) . .
C12 C11 H11 120.0 . .
C11 C12 H12 119.7 . .
C13 C12 C11 120.56(13) . .
C13 C12 H12 119.7 . .
C12 C13 H13 120.0 . .
C12 C13 C14 120.06(12) . .
C14 C13 H13 120.0 . .
C13 C14 H14A 120.0 . .
C13 C14 C15 119.91(13) . .
C15 C14 H14A 120.0 . .
C10 C15 H15 119.7 . .
C14 C15 C10 120.51(12) . .
C14 C15 H15 119.7 . .
N8 C16 H16 119.0 . .
N8 C16 C17 122.02(11) . .
C17 C16 H16 119.0 . .
C16 C17 H17 120.3 . .
C18 C17 C16 119.40(11) . .
C18 C17 H17 120.3 . .
C17 C18 H18 120.4 . .
C17 C18 C19 119.14(11) . .
C19 C18 H18 120.4 . .
C18 C19 H19 121.0 . .
C20 C19 C18 118.05(11) . .
C20 C19 H19 121.0 . .
N8 C20 C19 123.13(10) . .
N8 C20 C21 113.75(9) . .
C19 C20 C21 123.10(10) . .
N9 C21 C20 113.54(9) . .
N11 C21 N9 126.89(10) . .
N11 C21 C20 119.55(9) . .
N10 C22 N11 124.53(9) . .
N13 C22 N10 118.36(10) . .
N13 C22 N11 117.11(10) . .
N10 C23 N9 120.20(9) . .
N12 C23 N9 124.49(9) . .
N12 C23 N10 115.30(9) . .
N12 C24 C25 113.93(10) . .
N14 C24 N12 127.62(10) . .
N14 C24 C25 118.45(10) . .
C26 C25 C24 119.57(11) . .
C26 C25 C30 119.88(12) . .
C30 C25 C24 120.54(12) . .
C25 C26 H26 120.1 . .
C25 C26 C27 119.70(15) . .
C27 C26 H26 120.1 . .
C26 C27 H27 119.9 . .
C28 C27 C26 120.11(16) . .
C28 C27 H27 119.9 . .
C27 C28 H28 119.7 . .
C29 C28 C27 120.54(13) . .
C29 C28 H28 119.7 . .
C28 C29 H29 120.1 . .
C28 C29 C30 119.83(15) . .
C30 C29 H29 120.1 . .
C25 C30 H30 120.0 . .
C29 C30 C25 119.91(15) . .
C29 C30 H30 120.0 . .
N16 C42 C43 177.35(16) . .
C44 C43 C42 119.78(14) . .
C44 C43 C48 120.87(18) . .
C48 C43 C42 119.34(17) . .
C43 C44 H44 120.4 . .
C45 C44 C43 119.20(19) . .
C45 C44 H44 120.4 . .
C44 C45 H45 119.8 . .
C46 C45 C44 120.3(2) . .
C46 C45 H45 119.8 . .
C45 C46 H46 120.0 . .
C47 C46 C45 120.0(2) . .
C47 C46 H46 120.0 . .
C46 C47 H47 119.4 . .
C46 C47 C48 121.3(2) . .
C48 C47 H47 119.4 . .
C43 C48 H48 120.8 . .
C47 C48 C43 118.3(2) . .
C47 C48 H48 120.8 . .
N17 C49 C50 178.42(19) . .
C51 C50 C49 120.20(14) . .
C55 C50 C49 118.82(15) . .
C55 C50 C51 120.97(15) . .
C50 C51 H51 120.5 . .
C52 C51 C50 119.06(15) . .
C52 C51 H51 120.5 . .
C51 C52 H52 119.9 . .
C53 C52 C51 120.25(17) . .
C53 C52 H52 119.9 . .
C52 C53 H53 119.7 . .
C52 C53 C54 120.63(16) . .
C54 C53 H53 119.7 . .
C53 C54 H54 120.1 . .
C53 C54 C55 119.82(17) . .
C55 C54 H54 120.1 . .
C50 C55 H55 120.4 . .
C54 C55 C50 119.27(16) . .
C54 C55 H55 120.4 . .
N18 C56 C57 178.25(18) . .
C58 C57 C56 119.68(14) . .
C58 C57 C62 120.37(14) . .
C62 C57 C56 119.95(13) . .
C57 C58 H58 120.5 . .
C59 C58 C57 118.99(14) . .
C59 C58 H58 120.5 . .
C58 C59 H59 119.7 . .
C58 C59 C60 120.63(14) . .
C60 C59 H59 119.7 . .
C59 C60 H60 119.8 . .
C61 C60 C59 120.37(15) . .
C61 C60 H60 119.8 . .
C60 C61 H61 120.0 . .
C62 C61 C60 119.95(14) . .
C62 C61 H61 120.0 . .
C57 C62 H62 120.2 . .
C61 C62 C57 119.68(14) . .
C61 C62 H62 120.2 . .
N15 C35 C36 177.63(15) . .
C37 C36 C35 119.68(14) . .
C41 C36 C35 119.45(14) . .
C41 C36 C37 120.83(15) . .
C36 C37 H37 120.6 . .
C38 C37 C36 118.72(16) . .
C38 C37 H37 120.6 . .
C37 C38 H38 119.9 . .
C39 C38 C37 120.25(17) . .
C39 C38 H38 119.9 . .
C38 C39 H39 119.6 . .
C40 C39 C38 120.81(17) . .
C40 C39 H39 119.6 . .
C39 C40 H40 120.0 . .
C39 C40 C41 120.07(16) . .
C41 C40 H40 120.0 . .
C36 C41 H41 120.3 . .
C40 C41 C36 119.31(15) . .
C40 C41 H41 120.3 . .
C33 O1 C32 112.68(12) . .
H31A C31 H31B 109.5 . .
H31A C31 H31C 109.5 . .
H31B C31 H31C 109.5 . .
C32 C31 H31A 109.5 . .
C32 C31 H31B 109.5 . .
C32 C31 H31C 109.5 . .
O1 C32 C31 109.12(12) . .
O1 C32 H32A 109.9 . .
O1 C32 H32B 109.9 . .
C31 C32 H32A 109.9 . .
C31 C32 H32B 109.9 . .
H32A C32 H32B 108.3 . .
O1 C33 H33A 109.8 . .
O1 C33 H33B 109.8 . .
O1 C33 C34 109.30(13) . .
H33A C33 H33B 108.3 . .
C34 C33 H33A 109.8 . .
C34 C33 H33B 109.8 . .
C33 C34 H34A 109.5 . .
C33 C34 H34B 109.5 . .
C33 C34 H34C 109.5 . .
H34A C34 H34B 109.5 . .
H34A C34 H34C 109.5 . .
H34B C34 H34C 109.5 . .
F2 B1 F1A 108.4(3) . .
F3A B1 F1A 107.3(3) . .
F3A B1 F2 114.8(3) . .
F3A B1 F4 110.9(2) . .
F4 B1 F1A 105.3(3) . .
F4 B1 F2 109.77(12) . .
F1B B1 F3B 112.6(5) . .

loop_
_geom_bond_atom_site_label_1
_geom_bond_atom_site_label_2
_geom_bond_distance
_geom_bond_site_symmetry_2
Co1 N1 1.9630(9) .
Co1 N2 1.8994(9) .
Co1 N7 1.8754(10) .
Co1 N8 1.9762(9) .
Co1 N9 1.9010(9) .
Co1 N14 1.8833(10) .
N1 C1 1.3376(14) .
N1 C5 1.3523(14) .
N2 C6 1.3549(14) .
N2 C7 1.3740(13) .
N3 C7 1.3465(13) .
N3 C8 1.3460(14) .
N4 C6 1.3054(14) .
N4 C8 1.3756(14) .
N5 C8 1.3220(15) .
N5 H5A 0.833(18) .
N5 H5B 0.845(18) .
N6 C7 1.3430(14) .
N6 C9 1.3483(14) .
N7 C9 1.3142(14) .
N7 H7 0.813(18) .
N8 C16 1.3401(14) .
N8 C20 1.3530(14) .
N9 C21 1.3513(14) .
N9 C23 1.3722(13) .
N10 C22 1.3373(14) .
N10 C23 1.3482(13) .
N11 C21 1.3065(14) .
N11 C22 1.3730(14) .
N12 C23 1.3350(14) .
N12 C24 1.3479(14) .
N13 C22 1.3273(14) .
N13 H13A 0.825(17) .
N13 H13B 0.809(18) .
N14 C24 1.3104(14) .
N14 H14 0.882(16) .
C1 H1 0.9500 .
C1 C2 1.3861(16) .
C2 H2 0.9500 .
C2 C3 1.3822(17) .
C3 H3 0.9500 .
C3 C4 1.3904(16) .
C4 H4 0.9500 .
C4 C5 1.3851(15) .
C5 C6 1.4767(14) .
C9 C10 1.4975(15) .
C10 C11 1.3978(16) .
C10 C15 1.3946(16) .
C11 H11 0.9500 .
C11 C12 1.3898(18) .
C12 H12 0.9500 .
C12 C13 1.379(2) .
C13 H13 0.9500 .
C13 C14 1.383(2) .
C14 H14A 0.9500 .
C14 C15 1.3904(17) .
C15 H15 0.9500 .
C16 H16 0.9500 .
C16 C17 1.3878(17) .
C17 H17 0.9500 .
C17 C18 1.3833(18) .
C18 H18 0.9500 .
C18 C19 1.3933(16) .
C19 H19 0.9500 .
C19 C20 1.3819(15) .
C20 C21 1.4796(14) .
C24 C25 1.4947(15) .
C25 C26 1.3913(19) .
C25 C30 1.3959(18) .
C26 H26 0.9500 .
C26 C27 1.3929(19) .
C27 H27 0.9500 .
C27 C28 1.382(3) .
C28 H28 0.9500 .
C28 C29 1.382(3) .
C29 H29 0.9500 .
C29 C30 1.393(2) .
C30 H30 0.9500 .
N16 C42 1.146(2) .
C42 C43 1.441(2) .
C43 C44 1.387(2) .
C43 C48 1.394(3) .
C44 H44 0.9500 .
C44 C45 1.385(3) .
C45 H45 0.9500 .
C45 C46 1.377(4) .
C46 H46 0.9500 .
C46 C47 1.373(4) .
C47 H47 0.9500 .
C47 C48 1.382(4) .
C48 H48 0.9500 .
N17 C49 1.145(2) .
C49 C50 1.445(2) .
C50 C51 1.391(2) .
C50 C55 1.387(2) .
C51 H51 0.9500 .
C51 C52 1.381(2) .
C52 H52 0.9500 .
C52 C53 1.380(3) .
C53 H53 0.9500 .
C53 C54 1.384(3) .
C54 H54 0.9500 .
C54 C55 1.385(2) .
C55 H55 0.9500 .
N18 C56 1.144(2) .
C56 C57 1.438(2) .
C57 C58 1.3951(19) .
C57 C62 1.399(2) .
C58 H58 0.9500 .
C58 C59 1.380(2) .
C59 H59 0.9500 .
C59 C60 1.385(2) .
C60 H60 0.9500 .
C60 C61 1.382(2) .
C61 H61 0.9500 .
C61 C62 1.379(2) .
C62 H62 0.9500 .
N15 C35 1.150(2) .
C35 C36 1.440(2) .
C36 C37 1.394(2) .
C36 C41 1.392(2) .
C37 H37 0.9500 .
C37 C38 1.391(3) .
C38 H38 0.9500 .
C38 C39 1.379(3) .
C39 H39 0.9500 .
C39 C40 1.376(3) .
C40 H40 0.9500 .
C40 C41 1.384(2) .
C41 H41 0.9500 .
O1 C32 1.4237(18) .
O1 C33 1.4198(18) .
C31 H31A 0.9800 .
C31 H31B 0.9800 .
C31 H31C 0.9800 .
C31 C32 1.501(3) .
C32 H32A 0.9900 .
C32 H32B 0.9900 .
C33 H33A 0.9900 .
C33 H33B 0.9900 .
C33 C34 1.492(3) .
C34 H34A 0.9800 .
C34 H34B 0.9800 .
C34 H34C 0.9800 .
B1 F1A 1.410(5) .
B1 F2 1.3912(17) .
B1 F3A 1.370(5) .
B1 F4 1.3886(18) .
B1 F1B 1.289(12) .
B1 F3B 1.463(11) .

loop_
_geom_hbond_atom_site_label_D
_geom_hbond_atom_site_label_H
_geom_hbond_atom_site_label_A
_geom_hbond_distance_DH
_geom_hbond_distance_HA
_geom_hbond_distance_DA
_geom_hbond_angle_DHA
_geom_hbond_site_symmetry_A
C1 H1 N9 0.95 2.57 3.0609(14) 112.1 .
C2 H2 N17 0.95 2.67 3.3302(19) 127.1 1_655
C16 H16 N2 0.95 2.63 3.1125(15) 111.7 .
C17 H17 F2 0.95 2.47 3.3567(15) 156.2 3_666
C19 H19 F4 0.95 2.48 3.4273(14) 175.3 .
N13 H13A F3A 0.825(17) 2.082(18) 2.897(4) 169.2(15) .
N13 H13A F3B 0.825(17) 2.035(19) 2.858(7) 174.5(18) .
N5 H5A O1 0.833(18) 2.096(18) 2.9228(14) 171.7(16) .
N13 H13B N3 0.809(18) 2.292(19) 3.0817(14) 165.6(16) 4_576
N5 H5B N10 0.845(18) 2.107(18) 2.9490(14) 174.5(16) 4_575
N7 H7 N16 0.813(18) 2.594(18) 3.3801(16) 163.1(16) .
N14 H14 N15 0.882(16) 2.376(16) 3.2338(16) 164.1(13) .

_cod_database_fobs_code 4350786
